data_2019848
loop_
_publ_author_name
'Li, Feiguang'
'Yan, Lei'
'Tong, Hongbo'
'Zhou, Meisu'

_publ_section_title
;
 Crystal structure of
 [1-(2,6-diisopropylphenyl)-2,4-bis(dimethylamino)-5-trimethylsilyl-1,3,5-triazapentadienyl-\k2N1,N5](triphenylphosphane-\kP)copper(I)
;
_journal_issue 3
_journal_name_full 'Acta Crystallographica Section E Crystallographic Communications'
_journal_page_first m54
_journal_paper_doi 10.1107/S2056989015002169
_journal_volume 71
_journal_year 2015
_chemical_formula_iupac '[Cu (C21 H38 N5 Si) (C18 H15 P)]'
_chemical_formula_moiety 'C39 H53 Cu N5 P Si'
_chemical_formula_sum 'C39 H53 Cu N5 P Si'
_chemical_formula_weight 714.46
_chemical_name_systematic
'[1-(2,6-Diisopropylphenyl)-2,4-bis(dimethylamino)-5-trimethylsilyl-1,3,5-triazapentadienyl-\k^2^<i>N</i>^1^,<i>N</i>^5^](triphenylphosphane-\k<i>P</i>)copper(I)'
_space_group_IT_number 2
_symmetry_cell_setting triclinic
_symmetry_space_group_name_Hall '-P 1'
_symmetry_space_group_name_H-M 'P -1'
_atom_sites_solution_hydrogens geom
_atom_sites_solution_primary direct
_atom_sites_solution_secondary difmap
_audit_creation_method SHELXL-97
_cell_angle_alpha 103.601(4)
_cell_angle_beta 90.867(3)
_cell_angle_gamma 108.240(4)
_cell_formula_units_Z 2
_cell_length_a 9.7935(16)
_cell_length_b 11.2141(18)
_cell_length_c 19.570(3)
_cell_measurement_reflns_used 1276
_cell_measurement_temperature 195(2)
_cell_measurement_theta_max 18.72
_cell_measurement_theta_min 2.48
_cell_volume 1974.9(5)
_computing_cell_refinement
;
SAINT (Bruker, 2000)
;
_computing_data_collection
;
APEX2 (Bruker, 2000)
;
_computing_data_reduction
;
SAINT (Bruker, 2000)
;
_computing_molecular_graphics
;
SHELXTL (Sheldrick, 2008)
;
_computing_publication_material
;
SHELXTL (Sheldrick, 2008)
;
_computing_structure_refinement
;
SHELXL97 (Sheldrick, 2008)
;
_computing_structure_solution
;
SHELXS97 (Sheldrick, 2008)
;
_diffrn_ambient_temperature 195(2)
_diffrn_measured_fraction_theta_full 0.997
_diffrn_measured_fraction_theta_max 0.997
_diffrn_measurement_device_type 'Bruker APEXII CCD'
_diffrn_measurement_method '\f and \w scans'
_diffrn_radiation_monochromator graphite
_diffrn_radiation_source 'fine-focus sealed tube'
_diffrn_radiation_type MoK\a
_diffrn_radiation_wavelength 0.71073
_diffrn_reflns_av_R_equivalents 0.0767
_diffrn_reflns_av_sigmaI/netI 0.1738
_diffrn_reflns_limit_h_max 9
_diffrn_reflns_limit_h_min -11
_diffrn_reflns_limit_k_max 13
_diffrn_reflns_limit_k_min -11
_diffrn_reflns_limit_l_max 23
_diffrn_reflns_limit_l_min -23
_diffrn_reflns_number 11084
_diffrn_reflns_theta_full 25.05
_diffrn_reflns_theta_max 25.05
_diffrn_reflns_theta_min 1.08
_exptl_absorpt_coefficient_mu 0.656
_exptl_absorpt_correction_T_max 0.8376
_exptl_absorpt_correction_T_min 0.8175
_exptl_absorpt_correction_type multi-scan
_exptl_absorpt_process_details
;
(<i>SADABS</i>; Bruker, 2000)
;
_exptl_crystal_colour colorless
_exptl_crystal_density_diffrn 1.202
_exptl_crystal_density_method 'not measured'
_exptl_crystal_description block
_exptl_crystal_F_000 760
_exptl_crystal_size_max 0.32
_exptl_crystal_size_mid 0.31
_exptl_crystal_size_min 0.28
_refine_diff_density_max 0.354
_refine_diff_density_min -0.238
_refine_ls_extinction_method none
_refine_ls_goodness_of_fit_ref 0.749
_refine_ls_hydrogen_treatment constr
_refine_ls_matrix_type full
_refine_ls_number_parameters 435
_refine_ls_number_reflns 6988
_refine_ls_number_restraints 12
_refine_ls_restrained_S_all 0.751
_refine_ls_R_factor_all 0.1189
_refine_ls_R_factor_gt 0.0509
_refine_ls_shift/su_max 0.000
_refine_ls_shift/su_mean 0.000
_refine_ls_structure_factor_coef Fsqd
_refine_ls_weighting_details 'calc w=1/[\s^2^(Fo^2^)+(0.0000P)^2^+0.0000P] where P=(Fo^2^+2Fc^2^)/3'
_refine_ls_weighting_scheme calc
_refine_ls_wR_factor_gt 0.0748
_refine_ls_wR_factor_ref 0.0891
_reflns_number_gt 3246
_reflns_number_total 6988
_reflns_threshold_expression I>2\s(I)
_cod_data_source_file lx2294sup1.cif
_cod_data_source_block I
_cod_original_cell_volume 1974.8(6)
_cod_database_code 2019848
_cod_database_fobs_code 2019848

loop_
_symmetry_equiv_pos_as_xyz
'x, y, z'
'-x, -y, -z'

loop_
_atom_site_type_symbol
_atom_site_label
_atom_site_fract_x
_atom_site_fract_y
_atom_site_fract_z
_atom_site_U_iso_or_equiv
_atom_site_adp_type
_atom_site_calc_flag
_atom_site_refinement_flags
_atom_site_occupancy
_atom_site_symmetry_multiplicity
Cu Cu1 0.21585(5) 0.98646(5) 0.27053(3) 0.04164(17) Uani d . 1 2
P P1 0.09334(12) 0.97196(11) 0.17417(6) 0.0438(3) Uani d . 1 2
N N1 0.3161(3) 0.8786(3) 0.30319(17) 0.0404(9) Uani d . 1 2
N N2 0.4998(4) 0.8723(4) 0.3817(2) 0.0611(11) Uani d . 1 2
N N3 0.5058(3) 1.0667(3) 0.36417(17) 0.0472(9) Uani d . 1 2
N N4 0.5552(4) 1.2786(4) 0.3743(2) 0.0625(11) Uani d . 1 2
N N5 0.3128(4) 1.1463(3) 0.34393(16) 0.0425(9) Uani d . 1 2
Si Si1 0.21254(13) 1.22563(12) 0.39437(6) 0.0481(3) Uani d . 1 2
C C1 0.2675(4) 0.7442(4) 0.2716(2) 0.0368(10) Uani d . 1 2
C C2 0.3404(5) 0.6878(4) 0.2203(2) 0.0436(11) Uani d . 1 2
C C3 0.2818(5) 0.5576(4) 0.1869(2) 0.0602(13) Uani d . 1 2
H H3 0.3326 0.5185 0.1524 0.072 Uiso calc R 1 2
C C4 0.1516(6) 0.4838(5) 0.2026(3) 0.0649(14) Uani d . 1 2
H H4 0.1118 0.3947 0.1783 0.078 Uiso calc R 1 2
C C5 0.0795(5) 0.5377(4) 0.2528(3) 0.0602(14) Uani d . 1 2
H H5 -0.0098 0.4855 0.2641 0.072 Uiso calc R 1 2
C C6 0.1343(5) 0.6682(4) 0.2878(2) 0.0496(12) Uani d . 1 2
C C7 0.0520(5) 0.7255(5) 0.3453(3) 0.0779(17) Uani d . 1 2
H H7 0.1096 0.8188 0.3657 0.093 Uiso calc R 1 2
C C8 0.0293(7) 0.6572(7) 0.4055(3) 0.148(3) Uani d . 1 2
H H8A -0.0164 0.7020 0.4427 0.222 Uiso calc R 1 2
H H8B 0.1228 0.6589 0.4250 0.222 Uiso calc R 1 2
H H8C -0.0331 0.5669 0.3873 0.222 Uiso calc R 1 2
C C9 -0.0938(6) 0.7191(6) 0.3153(3) 0.128(2) Uani d . 1 21
H H9A -0.1489 0.6290 0.2913 0.192 Uiso calc R 1 2
H H9B -0.0806 0.7728 0.2814 0.192 Uiso calc R 1 2
H H9C -0.1464 0.7513 0.3536 0.192 Uiso calc R 1 2
C C10 0.4816(5) 0.7661(4) 0.1990(3) 0.0612(13) Uani d U 1 2
H H10 0.5233 0.8474 0.2375 0.073 Uiso calc R 1 2
C C11 0.5904(6) 0.6964(5) 0.1891(4) 0.153(3) Uani d U 1 2
H H11A 0.6046 0.6690 0.2319 0.230 Uiso calc R 1 2
H H11B 0.6823 0.7545 0.1799 0.230 Uiso calc R 1 2
H H11C 0.5555 0.6199 0.1489 0.230 Uiso calc R 1 2
C C12 0.4540(6) 0.8046(6) 0.1327(3) 0.137(3) Uani d U 1 2
H H12A 0.5463 0.8468 0.1161 0.205 Uiso calc R 1 2
H H12B 0.3987 0.8650 0.1427 0.205 Uiso calc R 1 2
H H12C 0.3989 0.7271 0.0961 0.205 Uiso calc R 1 2
C C13 0.4329(5) 0.9383(4) 0.3489(2) 0.0437(11) Uani d . 1 2
C C14 0.6398(5) 0.9422(5) 0.4222(3) 0.106(2) Uani d . 1 2
H H14A 0.6997 1.0021 0.3968 0.159 Uiso calc R 1 2
H H14B 0.6876 0.8801 0.4283 0.159 Uiso calc R 1 2
H H14C 0.6260 0.9912 0.4685 0.159 Uiso calc R 1 2
C C15 0.4316(6) 0.7524(5) 0.3966(3) 0.110(2) Uani d . 1 2
H H15A 0.3271 0.7272 0.3851 0.164 Uiso calc R 1 2
H H15B 0.4521 0.7599 0.4469 0.164 Uiso calc R 1 2
H H15C 0.4681 0.6864 0.3683 0.164 Uiso calc R 1 2
C C16 0.4503(5) 1.1592(4) 0.3590(2) 0.0458(11) Uani d . 1 2
C C17 0.7011(5) 1.3023(4) 0.4024(3) 0.0821(17) Uani d . 1 2
H H17A 0.7025 1.2352 0.4264 0.123 Uiso calc R 1 2
H H17B 0.7363 1.3877 0.4362 0.123 Uiso calc R 1 2
H H17C 0.7635 1.3002 0.3638 0.123 Uiso calc R 1 2
C C18 0.5366(5) 1.3833(4) 0.3462(3) 0.0809(17) Uani d . 1 2
H H18A 0.6148 1.4108 0.3169 0.121 Uiso calc R 1 2
H H18B 0.5392 1.4569 0.3854 0.121 Uiso calc R 1 2
H H18C 0.4436 1.3521 0.3176 0.121 Uiso calc R 1 2
C C19 0.3128(5) 1.3379(4) 0.4780(2) 0.0682(14) Uani d . 1 2
H H19A 0.3866 1.3053 0.4936 0.102 Uiso calc R 1 2
H H19B 0.2455 1.3434 0.5143 0.102 Uiso calc R 1 2
H H19C 0.3592 1.4242 0.4703 0.102 Uiso calc R 1 2
C C20 0.0592(4) 1.1020(4) 0.4188(2) 0.0745(15) Uani d . 1 2
H H20A 0.0047 1.0390 0.3759 0.112 Uiso calc R 1 2
H H20B -0.0043 1.1445 0.4453 0.112 Uiso calc R 1 2
H H20C 0.0962 1.0571 0.4483 0.112 Uiso calc R 1 2
C C21 0.1368(5) 1.3199(4) 0.3466(2) 0.0824(17) Uani d . 1 2
H H21A 0.2157 1.3913 0.3371 0.124 Uiso calc R 1 2
H H21B 0.0710 1.3551 0.3757 0.124 Uiso calc R 1 2
H H21C 0.0839 1.2628 0.3018 0.124 Uiso calc R 1 1
C C22 -0.0030(4) 0.8179(4) 0.1131(2) 0.0485(12) Uani d . 1 2
C C23 0.0152(5) 0.7052(5) 0.1226(3) 0.0733(16) Uani d . 1 2
H H23 0.0821 0.7099 0.1596 0.088 Uiso calc R 1 2
C C24 -0.0622(6) 0.5870(5) 0.0792(3) 0.103(2) Uani d . 1 2
H H24 -0.0520 0.5104 0.0881 0.124 Uiso calc R 1 2
C C25 -0.1539(6) 0.5771(5) 0.0233(3) 0.098(2) Uani d . 1 2
H H25 -0.2046 0.4949 -0.0074 0.117 Uiso calc R 1 2
C C26 -0.1713(6) 0.6880(5) 0.0125(3) 0.0842(17) Uani d . 1 2
H H26 -0.2359 0.6826 -0.0256 0.101 Uiso calc R 1 2
C C27 -0.0970(5) 0.8055(5) 0.0559(2) 0.0651(14) Uani d . 1 2
H H27 -0.1096 0.8813 0.0470 0.078 Uiso calc R 1 2
C C28 -0.0413(4) 1.0544(4) 0.1788(2) 0.0423(11) Uani d . 1 2
C C29 -0.1412(5) 1.0359(4) 0.2284(2) 0.0566(13) Uani d . 1 2
H H29 -0.1351 0.9835 0.2593 0.068 Uiso calc R 1 2
C C30 -0.2476(5) 1.0912(5) 0.2337(3) 0.0728(15) Uani d . 1 2
H H30 -0.3143 1.0777 0.2681 0.087 Uiso calc R 1 2
C C31 -0.2577(5) 1.1664(5) 0.1893(3) 0.0782(17) Uani d . 1 2
H H31 -0.3317 1.2051 0.1927 0.094 Uiso calc R 1 2
C C32 -0.1605(6) 1.1860(4) 0.1393(3) 0.0721(16) Uani d . 1 2
H H32 -0.1671 1.2388 0.1087 0.087 Uiso calc R 1 2
C C33 -0.0545(5) 1.1292(4) 0.1340(2) 0.0505(12) Uani d . 1 2
H H33 0.0107 1.1415 0.0988 0.061 Uiso calc R 1 2
C C34 0.2300(4) 1.0584(5) 0.1248(2) 0.0475(12) Uani d . 1 2
C C35 0.3147(5) 1.1830(5) 0.1584(2) 0.0566(13) Uani d . 1 2
H H35 0.2973 1.2218 0.2046 0.068 Uiso calc R 1 2
C C36 0.4241(5) 1.2518(5) 0.1258(3) 0.0685(15) Uani d . 1 2
H H36 0.4825 1.3370 0.1500 0.082 Uiso calc R 1 2
C C37 0.4500(6) 1.1987(6) 0.0585(3) 0.0771(18) Uani d . 1 2
H H37 0.5257 1.2464 0.0360 0.093 Uiso calc R 1 2
C C38 0.3649(6) 1.0763(6) 0.0250(3) 0.0772(17) Uani d . 1 2
H H38 0.3819 1.0386 -0.0215 0.093 Uiso calc R 1 2
C C39 0.2543(5) 1.0056(5) 0.0570(3) 0.0612(14) Uani d . 1 2
H H39 0.1953 0.9209 0.0323 0.073 Uiso calc R 1 2

loop_
_atom_site_aniso_label
_atom_site_aniso_U_11
_atom_site_aniso_U_22
_atom_site_aniso_U_33
_atom_site_aniso_U_12
_atom_site_aniso_U_13
_atom_site_aniso_U_23
Cu1 0.0472(3) 0.0362(3) 0.0419(3) 0.0148(3) -0.0030(3) 0.0093(3)
P1 0.0514(8) 0.0412(7) 0.0408(7) 0.0192(6) -0.0039(6) 0.0088(6)
N1 0.045(2) 0.026(2) 0.050(2) 0.0119(18) -0.0095(18) 0.0103(19)
N2 0.058(3) 0.049(3) 0.078(3) 0.020(2) -0.021(2) 0.018(2)
N3 0.039(2) 0.041(2) 0.055(3) 0.011(2) -0.0054(18) 0.004(2)
N4 0.053(3) 0.040(3) 0.081(3) 0.003(2) -0.006(2) 0.009(2)
N5 0.039(2) 0.038(2) 0.044(2) 0.0099(18) -0.0058(18) 0.0034(19)
Si1 0.0529(8) 0.0398(8) 0.0497(9) 0.0188(7) -0.0053(7) 0.0034(7)
C1 0.035(3) 0.033(3) 0.048(3) 0.013(2) -0.004(2) 0.016(2)
C2 0.045(3) 0.042(3) 0.048(3) 0.019(2) 0.001(2) 0.013(3)
C3 0.071(4) 0.045(3) 0.066(4) 0.026(3) 0.005(3) 0.008(3)
C4 0.081(4) 0.036(3) 0.076(4) 0.022(3) -0.001(3) 0.009(3)
C5 0.057(3) 0.041(3) 0.083(4) 0.009(3) 0.006(3) 0.025(3)
C6 0.047(3) 0.043(3) 0.064(3) 0.019(3) 0.001(3) 0.017(3)
C7 0.064(4) 0.049(3) 0.126(5) 0.019(3) 0.036(4) 0.031(4)
C8 0.187(7) 0.198(8) 0.106(6) 0.102(6) 0.073(5) 0.069(6)
C9 0.093(5) 0.145(6) 0.187(7) 0.072(5) 0.050(5) 0.072(6)
C10 0.058(3) 0.058(3) 0.071(4) 0.021(3) 0.014(3) 0.018(3)
C11 0.076(5) 0.116(6) 0.289(10) 0.050(4) 0.067(5) 0.066(6)
C12 0.118(5) 0.187(7) 0.098(5) 0.003(5) 0.015(4) 0.085(5)
C13 0.042(3) 0.046(3) 0.046(3) 0.019(3) 0.009(2) 0.011(3)
C14 0.082(4) 0.087(5) 0.149(6) 0.030(4) -0.054(4) 0.029(4)
C15 0.120(5) 0.078(4) 0.122(5) 0.006(4) -0.054(4) 0.046(4)
C16 0.052(3) 0.038(3) 0.037(3) 0.005(3) 0.007(2) 0.003(2)
C17 0.053(3) 0.062(4) 0.101(4) -0.008(3) -0.012(3) 0.001(3)
C18 0.093(4) 0.045(3) 0.085(4) -0.005(3) 0.003(3) 0.017(3)
C19 0.078(4) 0.064(3) 0.058(3) 0.028(3) 0.000(3) 0.002(3)
C20 0.060(3) 0.075(4) 0.078(4) 0.017(3) 0.011(3) 0.006(3)
C21 0.099(4) 0.064(4) 0.093(4) 0.047(3) -0.019(3) 0.011(3)
C22 0.058(3) 0.048(3) 0.041(3) 0.024(3) -0.010(2) 0.006(2)
C23 0.096(4) 0.051(3) 0.073(4) 0.030(3) -0.031(3) 0.009(3)
C24 0.151(6) 0.046(4) 0.100(5) 0.035(4) -0.059(4) -0.004(3)
C25 0.122(5) 0.052(4) 0.097(5) 0.025(4) -0.055(4) -0.014(4)
C26 0.100(4) 0.069(4) 0.076(4) 0.039(4) -0.042(3) -0.008(3)
C27 0.082(4) 0.052(3) 0.057(3) 0.030(3) -0.023(3) -0.001(3)
C28 0.043(3) 0.036(3) 0.047(3) 0.014(2) -0.004(2) 0.006(2)
C29 0.054(3) 0.057(3) 0.061(3) 0.022(3) 0.004(3) 0.014(3)
C30 0.058(4) 0.074(4) 0.086(4) 0.028(3) 0.018(3) 0.010(4)
C31 0.057(4) 0.064(4) 0.114(5) 0.035(3) -0.008(4) 0.004(4)
C32 0.070(4) 0.062(4) 0.095(4) 0.033(3) -0.010(3) 0.024(3)
C33 0.057(3) 0.046(3) 0.053(3) 0.025(3) 0.000(2) 0.012(3)
C34 0.046(3) 0.062(3) 0.047(3) 0.033(3) 0.002(2) 0.018(3)
C35 0.050(3) 0.062(4) 0.053(3) 0.015(3) 0.003(3) 0.010(3)
C36 0.052(3) 0.070(4) 0.085(4) 0.013(3) 0.000(3) 0.033(4)
C37 0.067(4) 0.101(5) 0.084(5) 0.034(4) 0.020(4) 0.053(4)
C38 0.083(4) 0.114(5) 0.055(4) 0.051(4) 0.024(3) 0.032(4)
C39 0.073(4) 0.068(4) 0.054(3) 0.036(3) 0.008(3) 0.017(3)

loop_
_atom_type_symbol
_atom_type_description
_atom_type_scat_dispersion_real
_atom_type_scat_dispersion_imag
_atom_type_scat_source
C C 0.0033 0.0016 'International Tables Vol C Tables 4.2.6.8 and 6.1.1.4'
H H 0.0000 0.0000 'International Tables Vol C Tables 4.2.6.8 and 6.1.1.4'
N N 0.0061 0.0033 'International Tables Vol C Tables 4.2.6.8 and 6.1.1.4'
Cu Cu 0.3201 1.2651 'International Tables Vol C Tables 4.2.6.8 and 6.1.1.4'
Si Si 0.0817 0.0704 'International Tables Vol C Tables 4.2.6.8 and 6.1.1.4'
P P 0.1023 0.0942 'International Tables Vol C Tables 4.2.6.8 and 6.1.1.4'

loop_
_geom_angle_atom_site_label_1
_geom_angle_atom_site_label_2
_geom_angle_atom_site_label_3
_geom_angle
N5 Cu1 N1 95.88(14)
N5 Cu1 P1 126.26(10)
N1 Cu1 P1 135.59(11)
C22 P1 C28 100.94(18)
C22 P1 C34 105.5(2)
C28 P1 C34 103.48(19)
C22 P1 Cu1 122.58(14)
C28 P1 Cu1 119.03(14)
C34 P1 Cu1 103.22(14)
C13 N1 C1 123.6(3)
C13 N1 Cu1 118.2(3)
C1 N1 Cu1 118.0(2)
C13 N2 C15 125.5(4)
C13 N2 C14 119.3(4)
C15 N2 C14 112.9(4)
C16 N3 C13 125.8(4)
C16 N4 C17 123.6(4)
C16 N4 C18 120.5(4)
C17 N4 C18 114.1(4)
C16 N5 Si1 126.4(3)
C16 N5 Cu1 111.5(3)
Si1 N5 Cu1 119.71(19)
N5 Si1 C19 113.54(19)
N5 Si1 C20 107.65(19)
C19 Si1 C20 106.9(2)
N5 Si1 C21 112.7(2)
C19 Si1 C21 107.8(2)
C20 Si1 C21 107.9(2)
C2 C1 C6 119.4(4)
C2 C1 N1 121.7(4)
C6 C1 N1 118.6(4)
C3 C2 C1 119.4(4)
C3 C2 C10 119.0(4)
C1 C2 C10 121.6(4)
C4 C3 C2 121.1(5)
C4 C3 H3 119.4
C2 C3 H3 119.4
C5 C4 C3 120.0(5)
C5 C4 H4 120.0
C3 C4 H4 120.0
C4 C5 C6 120.8(5)
C4 C5 H5 119.6
C6 C5 H5 119.6
C5 C6 C1 119.3(4)
C5 C6 C7 119.6(4)
C1 C6 C7 121.1(4)
C9 C7 C6 111.2(5)
C9 C7 C8 108.4(5)
C6 C7 C8 112.8(4)
C9 C7 H7 108.1
C6 C7 H7 108.1
C8 C7 H7 108.1
C7 C8 H8A 109.5
C7 C8 H8B 109.5
H8A C8 H8B 109.5
C7 C8 H8C 109.5
H8A C8 H8C 109.5
H8B C8 H8C 109.5
C7 C9 H9A 109.5
C7 C9 H9B 109.5
H9A C9 H9B 109.5
C7 C9 H9C 109.5
H9A C9 H9C 109.5
H9B C9 H9C 109.5
C11 C10 C12 110.3(5)
C11 C10 C2 113.1(4)
C12 C10 C2 109.7(4)
C11 C10 H10 107.9
C12 C10 H10 107.9
C2 C10 H10 107.9
C10 C11 H11A 109.5
C10 C11 H11B 109.5
H11A C11 H11B 109.5
C10 C11 H11C 109.5
H11A C11 H11C 109.5
H11B C11 H11C 109.5
C10 C12 H12A 109.5
C10 C12 H12B 109.5
H12A C12 H12B 109.5
C10 C12 H12C 109.5
H12A C12 H12C 109.5
H12B C12 H12C 109.5
N1 C13 N3 124.6(4)
N1 C13 N2 122.7(4)
N3 C13 N2 112.5(4)
N2 C14 H14A 109.5
N2 C14 H14B 109.5
H14A C14 H14B 109.5
N2 C14 H14C 109.5
H14A C14 H14C 109.5
H14B C14 H14C 109.5
N2 C15 H15A 109.5
N2 C15 H15B 109.5
H15A C15 H15B 109.5
N2 C15 H15C 109.5
H15A C15 H15C 109.5
H15B C15 H15C 109.5
N5 C16 N3 127.8(4)
N5 C16 N4 121.1(4)
N3 C16 N4 111.1(4)
N4 C17 H17A 109.5
N4 C17 H17B 109.5
H17A C17 H17B 109.5
N4 C17 H17C 109.5
H17A C17 H17C 109.5
H17B C17 H17C 109.5
N4 C18 H18A 109.5
N4 C18 H18B 109.5
H18A C18 H18B 109.5
N4 C18 H18C 109.5
H18A C18 H18C 109.5
H18B C18 H18C 109.5
Si1 C19 H19A 109.5
Si1 C19 H19B 109.5
H19A C19 H19B 109.5
Si1 C19 H19C 109.5
H19A C19 H19C 109.5
H19B C19 H19C 109.5
Si1 C20 H20A 109.5
Si1 C20 H20B 109.5
H20A C20 H20B 109.5
Si1 C20 H20C 109.5
H20A C20 H20C 109.5
H20B C20 H20C 109.5
Si1 C21 H21A 109.5
Si1 C21 H21B 109.5
H21A C21 H21B 109.5
Si1 C21 H21C 109.5
H21A C21 H21C 109.5
H21B C21 H21C 109.5
C23 C22 C27 117.0(4)
C23 C22 P1 119.7(3)
C27 C22 P1 123.3(4)
C24 C23 C22 120.6(4)
C24 C23 H23 119.7
C22 C23 H23 119.7
C25 C24 C23 121.3(5)
C25 C24 H24 119.4
C23 C24 H24 119.4
C24 C25 C26 118.7(5)
C24 C25 H25 120.6
C26 C25 H25 120.6
C27 C26 C25 120.5(5)
C27 C26 H26 119.7
C25 C26 H26 119.7
C26 C27 C22 121.8(4)
C26 C27 H27 119.1
C22 C27 H27 119.1
C33 C28 C29 117.8(4)
C33 C28 P1 123.9(4)
C29 C28 P1 118.2(3)
C30 C29 C28 121.6(4)
C30 C29 H29 119.2
C28 C29 H29 119.2
C29 C30 C31 119.7(5)
C29 C30 H30 120.2
C31 C30 H30 120.2
C30 C31 C32 120.1(5)
C30 C31 H31 120.0
C32 C31 H31 120.0
C33 C32 C31 119.9(5)
C33 C32 H32 120.1
C31 C32 H32 120.1
C32 C33 C28 121.0(4)
C32 C33 H33 119.5
C28 C33 H33 119.5
C35 C34 C39 118.6(4)
C35 C34 P1 117.5(4)
C39 C34 P1 123.9(4)
C36 C35 C34 120.8(5)
C36 C35 H35 119.6
C34 C35 H35 119.6
C35 C36 C37 120.8(5)
C35 C36 H36 119.6
C37 C36 H36 119.6
C38 C37 C36 118.5(5)
C38 C37 H37 120.8
C36 C37 H37 120.8
C37 C38 C39 121.6(5)
C37 C38 H38 119.2
C39 C38 H38 119.2
C34 C39 C38 119.8(5)
C34 C39 H39 120.1
C38 C39 H39 120.1

loop_
_geom_bond_atom_site_label_1
_geom_bond_atom_site_label_2
_geom_bond_distance
Cu1 N5 1.964(3)
Cu1 N1 1.980(3)
Cu1 P1 2.1651(12)
P1 C22 1.811(4)
P1 C28 1.824(4)
P1 C34 1.824(4)
N1 C13 1.328(5)
N1 C1 1.409(4)
N2 C13 1.379(5)
N2 C15 1.403(5)
N2 C14 1.457(5)
N3 C16 1.335(5)
N3 C13 1.349(5)
N4 C16 1.371(5)
N4 C17 1.444(5)
N4 C18 1.464(5)
N5 C16 1.329(5)
N5 Si1 1.702(3)
Si1 C19 1.853(4)
Si1 C20 1.854(4)
Si1 C21 1.865(4)
C1 C2 1.387(5)
C1 C6 1.404(5)
C2 C3 1.379(5)
C2 C10 1.512(5)
C3 C4 1.370(6)
C3 H3 0.9500
C4 C5 1.356(6)
C4 H4 0.9500
C5 C6 1.386(5)
C5 H5 0.9500
C6 C7 1.531(6)
C7 C9 1.510(6)
C7 C8 1.533(6)
C7 H7 1.0000
C8 H8A 0.9800
C8 H8B 0.9800
C8 H8C 0.9800
C9 H9A 0.9800
C9 H9B 0.9800
C9 H9C 0.9800
C10 C11 1.497(6)
C10 C12 1.506(6)
C10 H10 1.0000
C11 H11A 0.9800
C11 H11B 0.9800
C11 H11C 0.9800
C12 H12A 0.9800
C12 H12B 0.9800
C12 H12C 0.9800
C14 H14A 0.9800
C14 H14B 0.9800
C14 H14C 0.9800
C15 H15A 0.9800
C15 H15B 0.9800
C15 H15C 0.9800
C17 H17A 0.9800
C17 H17B 0.9800
C17 H17C 0.9800
C18 H18A 0.9800
C18 H18B 0.9800
C18 H18C 0.9800
C19 H19A 0.9800
C19 H19B 0.9800
C19 H19C 0.9800
C20 H20A 0.9800
C20 H20B 0.9800
C20 H20C 0.9800
C21 H21A 0.9800
C21 H21B 0.9800
C21 H21C 0.9800
C22 C23 1.384(5)
C22 C27 1.390(5)
C23 C24 1.369(6)
C23 H23 0.9500
C24 C25 1.365(6)
C24 H24 0.9500
C25 C26 1.369(6)
C25 H25 0.9500
C26 C27 1.357(6)
C26 H26 0.9500
C27 H27 0.9500
C28 C33 1.380(5)
C28 C29 1.392(5)
C29 C30 1.363(5)
C29 H29 0.9500
C30 C31 1.368(6)
C30 H30 0.9500
C31 C32 1.382(6)
C31 H31 0.9500
C32 C33 1.371(5)
C32 H32 0.9500
C33 H33 0.9500
C34 C35 1.378(5)
C34 C39 1.378(5)
C35 C36 1.372(5)
C35 H35 0.9500
C36 C37 1.374(6)
C36 H36 0.9500
C37 C38 1.362(6)
C37 H37 0.9500
C38 C39 1.382(6)
C38 H38 0.9500
C39 H39 0.9500
